data_4113558
loop_
_publ_author_name
'Takanobu Sanji'
'Hideyuki Fujiyama'
'Kaname Yoshida'
'Hideki Sakurai'

_publ_section_title
;
 Diastereoselective Addition of Alcohol to Diastereotopic Silylenes
;
_journal_name_full 'Journal of the American Chemical Society'
_journal_page_first 3216
_journal_page_last 3217
_journal_paper_doi 10.1021/ja028754w
_journal_volume 125
_journal_year 2003
_chemical_formula_sum 'C28 H28 O Si'
_chemical_formula_weight 408.59
_chemical_name_systematic
; 
 Biphenyl-4-yl(2,6-dimethylphenoxy)(1-phenylethyl)silane
;
_space_group_IT_number 14
_symmetry_cell_setting monoclinic
_symmetry_space_group_name_Hall '-P 2yn'
_symmetry_space_group_name_H-M 'P 1 21/n 1'
_atom_sites_solution_hydrogens geom
_atom_sites_solution_primary direct
_atom_sites_solution_secondary difmap
_audit_creation_method SHELXL-97
_cell_angle_alpha 90.00
_cell_angle_beta 105.840(4)
_cell_angle_gamma 90.00
_cell_formula_units_Z 4
_cell_length_a 9.4120(6)
_cell_length_b 19.5450(12)
_cell_length_c 12.8760(7)
_cell_measurement_reflns_used 22913
_cell_measurement_temperature 120
_cell_measurement_theta_max 27.96
_cell_measurement_theta_min 2.08
_cell_volume 2278.7(2)
_computing_cell_refinement 'HKL scalepack'
_computing_data_collection 'MacScience Xpress'
_computing_data_reduction Denzo
_computing_molecular_graphics ORTEP
_computing_publication_material CIFTAB
_computing_structure_refinement 'SHELXL-97 (Sheldrick, 1997)'
_computing_structure_solution SIR92
_diffrn_ambient_temperature 120
_diffrn_measured_fraction_theta_full 0.995
_diffrn_measured_fraction_theta_max 0.995
_diffrn_measurement_device_type 'MacScience DIP2030 Image plate'
_diffrn_radiation_monochromator graphite
_diffrn_radiation_source 'rotating anode'
_diffrn_radiation_type MoK\a
_diffrn_radiation_wavelength 0.71070
_diffrn_reflns_av_R_equivalents 0.0520
_diffrn_reflns_av_sigmaI/netI 0.0461
_diffrn_reflns_limit_h_max 12
_diffrn_reflns_limit_h_min 0
_diffrn_reflns_limit_k_max 25
_diffrn_reflns_limit_k_min 0
_diffrn_reflns_limit_l_max 16
_diffrn_reflns_limit_l_min -16
_diffrn_reflns_number 22913
_diffrn_reflns_theta_full 27.96
_diffrn_reflns_theta_max 27.96
_diffrn_reflns_theta_min 2.08
_exptl_absorpt_coefficient_mu 0.120
_exptl_absorpt_correction_type none
_exptl_crystal_colour Colourless
_exptl_crystal_density_diffrn 1.191
_exptl_crystal_description Cube
_exptl_crystal_F_000 872
_exptl_crystal_size_max 0.3
_exptl_crystal_size_mid 0.3
_exptl_crystal_size_min 0.3
_refine_diff_density_max 0.492
_refine_diff_density_min -0.421
_refine_diff_density_rms 0.065
_refine_ls_extinction_coef 0.025(2)
_refine_ls_extinction_expression Fc^*^=kFc[1+0.001xFc^2^\l^3^/sin(2\q)]^-1/4^
_refine_ls_extinction_method SHELXL
_refine_ls_goodness_of_fit_ref 1.023
_refine_ls_hydrogen_treatment mixed
_refine_ls_matrix_type full
_refine_ls_number_parameters 273
_refine_ls_number_reflns 5455
_refine_ls_number_restraints 0
_refine_ls_restrained_S_all 1.023
_refine_ls_R_factor_all 0.0845
_refine_ls_R_factor_gt 0.0600
_refine_ls_shift/su_max 0.008
_refine_ls_shift/su_mean 0.001
_refine_ls_structure_factor_coef Fsqd
_refine_ls_weighting_details 'calc w=1/[\s^2^(Fo^2^)+(0.0881P)^2^+1.0652P] where P=(Fo^2^+2Fc^2^)/3'
_refine_ls_weighting_scheme calc
_refine_ls_wR_factor_gt 0.1506
_refine_ls_wR_factor_ref 0.1670
_reflns_number_gt 4065
_reflns_number_total 5455
_reflns_threshold_expression >2sigma(I)
_cod_data_source_file ja028754wsi20030131_045521.cif
_cod_data_source_block shelxl
_cod_original_sg_symbol_H-M 'P 21/n '
_cod_database_code 4113558

loop_
_symmetry_equiv_pos_as_xyz
'x, y, z'
'-x+1/2, y+1/2, -z+1/2'
'-x, -y, -z'
'x-1/2, -y-1/2, z-1/2'

loop_
_atom_site_label
_atom_site_type_symbol
_atom_site_fract_x
_atom_site_fract_y
_atom_site_fract_z
_atom_site_U_iso_or_equiv
_atom_site_adp_type
_atom_site_occupancy
_atom_site_symmetry_multiplicity
_atom_site_calc_flag
_atom_site_refinement_flags
Si1 Si 0.30603(6) 0.22363(3) 0.85191(5) 0.02842(17) Uani 1 1 d .
H1 H 0.3904 0.2792 0.8462 0.031(6) Uiso 1 1 d R
O1 O 0.15781(16) 0.24980(7) 0.88827(12) 0.0316(3) Uani 1 1 d .
C1 C 0.2389(2) 0.18124(10) 0.71810(16) 0.0286(4) Uani 1 1 d .
C2 C 0.0899(2) 0.16513(11) 0.67109(16) 0.0299(4) Uani 1 1 d .
H2 H 0.0208 0.1746 0.7088 0.036 Uiso 1 1 calc R
C3 C 0.0432(2) 0.13528(11) 0.56935(17) 0.0298(4) Uani 1 1 d .
H3 H -0.0562 0.1251 0.5404 0.036 Uiso 1 1 calc R
C4 C 0.1435(2) 0.12037(10) 0.50997(16) 0.0281(4) Uani 1 1 d .
C5 C 0.2924(2) 0.13480(11) 0.55686(17) 0.0323(4) Uani 1 1 d .
H5 H 0.3614 0.1244 0.5195 0.039 Uiso 1 1 calc R
C6 C 0.3390(2) 0.16453(11) 0.65868(17) 0.0324(4) Uani 1 1 d .
H6 H 0.4390 0.1736 0.6881 0.039 Uiso 1 1 calc R
C7 C 0.0905(2) 0.09246(11) 0.39897(16) 0.0302(4) Uani 1 1 d .
C8 C -0.0293(2) 0.04771(12) 0.37131(18) 0.0369(5) Uani 1 1 d .
H8 H -0.0736 0.0337 0.4241 0.044 Uiso 1 1 calc R
C9 C -0.0837(3) 0.02369(14) 0.26646(19) 0.0459(6) Uani 1 1 d .
H9 H -0.1636 -0.0062 0.2496 0.055 Uiso 1 1 calc R
C10 C -0.0192(3) 0.04410(14) 0.1871(2) 0.0503(7) Uani 1 1 d .
H10 H -0.0563 0.0286 0.1166 0.060 Uiso 1 1 calc R
C11 C 0.1002(4) 0.08756(13) 0.2132(2) 0.0516(7) Uani 1 1 d .
H11 H 0.1444 0.1009 0.1600 0.062 Uiso 1 1 calc R
C12 C 0.1557(3) 0.11184(12) 0.31815(19) 0.0411(5) Uani 1 1 d .
H12 H 0.2367 0.1411 0.3345 0.049 Uiso 1 1 calc R
C13 C 0.4138(2) 0.16246(11) 0.95744(16) 0.0306(4) Uani 1 1 d .
H13 H 0.4379 0.1871 1.0264 0.037 Uiso 1 1 calc R
C14 C 0.3175(3) 0.10114(12) 0.96957(19) 0.0386(5) Uani 1 1 d .
H14A H 0.2280 0.1173 0.9834 0.058 Uiso 1 1 calc R
H14B H 0.3704 0.0731 1.0287 0.058 Uiso 1 1 calc R
H14C H 0.2937 0.0747 0.9042 0.058 Uiso 1 1 calc R
C15 C 0.5597(2) 0.14392(11) 0.93556(17) 0.0326(5) Uani 1 1 d .
C16 C 0.5850(3) 0.08069(12) 0.89352(19) 0.0407(5) Uani 1 1 d .
H16 H 0.5106 0.0479 0.8785 0.049 Uiso 1 1 calc R
C17 C 0.7197(3) 0.06618(14) 0.8739(2) 0.0496(6) Uani 1 1 d .
H17 H 0.7349 0.0236 0.8464 0.060 Uiso 1 1 calc R
C18 C 0.8316(3) 0.11433(16) 0.8946(2) 0.0518(7) Uani 1 1 d .
H18 H 0.9216 0.1045 0.8812 0.062 Uiso 1 1 calc R
C19 C 0.8079(3) 0.17724(16) 0.9356(2) 0.0519(7) Uani 1 1 d .
H19 H 0.8821 0.2102 0.9491 0.062 Uiso 1 1 calc R
C20 C 0.6739(3) 0.19179(14) 0.9569(2) 0.0425(5) Uani 1 1 d .
H20 H 0.6603 0.2341 0.9859 0.051 Uiso 1 1 calc R
C21 C 0.1517(2) 0.31373(11) 0.93511(17) 0.0302(4) Uani 1 1 d .
C22 C 0.1215(2) 0.37163(11) 0.86844(18) 0.0343(5) Uani 1 1 d .
C23 C 0.1211(3) 0.43553(12) 0.9174(2) 0.0401(5) Uani 1 1 d .
H23 H 0.1017 0.4747 0.8747 0.048 Uiso 1 1 calc R
C24 C 0.1490(2) 0.44133(12) 1.0277(2) 0.0412(5) Uani 1 1 d .
H24 H 0.1517 0.4843 1.0593 0.049 Uiso 1 1 calc R
C25 C 0.1729(2) 0.38320(12) 1.09169(19) 0.0372(5) Uani 1 1 d .
H25 H 0.1893 0.3876 1.1659 0.045 Uiso 1 1 calc R
C26 C 0.1731(2) 0.31809(12) 1.04678(17) 0.0321(5) Uani 1 1 d .
C27 C 0.0915(3) 0.36489(14) 0.7479(2) 0.0470(6) Uani 1 1 d .
H27A H 0.0967 0.3176 0.7293 0.071 Uiso 1 1 calc R
H27B H 0.1639 0.3905 0.7241 0.071 Uiso 1 1 calc R
H27C H -0.0052 0.3824 0.7134 0.071 Uiso 1 1 calc R
C28 C 0.1958(3) 0.25533(13) 1.11705(19) 0.0394(5) Uani 1 1 d .
H28A H 0.2085 0.2686 1.1908 0.059 Uiso 1 1 calc R
H28B H 0.2823 0.2314 1.1110 0.059 Uiso 1 1 calc R
H28C H 0.1113 0.2260 1.0942 0.059 Uiso 1 1 calc R

loop_
_atom_site_aniso_label
_atom_site_aniso_U_11
_atom_site_aniso_U_22
_atom_site_aniso_U_33
_atom_site_aniso_U_23
_atom_site_aniso_U_13
_atom_site_aniso_U_12
Si1 0.0253(3) 0.0284(3) 0.0304(3) -0.0014(2) 0.0056(2) -0.0015(2)
O1 0.0281(7) 0.0309(7) 0.0354(8) -0.0061(6) 0.0082(6) -0.0007(6)
C1 0.0257(10) 0.0294(9) 0.0307(9) -0.0008(8) 0.0078(8) 0.0001(8)
C2 0.0251(10) 0.0357(11) 0.0299(10) -0.0006(8) 0.0093(8) 0.0001(8)
C3 0.0237(9) 0.0344(10) 0.0318(10) -0.0012(8) 0.0081(8) 0.0011(8)
C4 0.0278(10) 0.0285(10) 0.0277(9) 0.0020(8) 0.0071(8) 0.0025(8)
C5 0.0259(10) 0.0380(11) 0.0353(11) 0.0003(9) 0.0123(8) 0.0023(8)
C6 0.0227(9) 0.0379(11) 0.0360(11) -0.0019(9) 0.0071(8) 0.0005(8)
C7 0.0315(10) 0.0303(10) 0.0289(10) 0.0006(8) 0.0086(8) 0.0082(8)
C8 0.0347(11) 0.0410(12) 0.0326(10) -0.0019(10) 0.0052(9) 0.0024(9)
C9 0.0472(14) 0.0471(14) 0.0371(12) -0.0097(11) 0.0009(10) 0.0026(11)
C10 0.0723(19) 0.0426(13) 0.0331(12) -0.0056(11) 0.0091(12) 0.0081(13)
C11 0.085(2) 0.0424(13) 0.0347(12) 0.0012(11) 0.0280(13) 0.0086(14)
C12 0.0550(15) 0.0353(11) 0.0382(12) -0.0014(10) 0.0217(11) 0.0019(10)
C13 0.0301(10) 0.0306(10) 0.0295(10) -0.0009(8) 0.0057(8) -0.0011(8)
C14 0.0381(12) 0.0385(12) 0.0386(12) 0.0027(10) 0.0098(9) -0.0024(10)
C15 0.0302(10) 0.0363(11) 0.0286(10) 0.0035(9) 0.0033(8) 0.0048(8)
C16 0.0459(13) 0.0357(12) 0.0419(12) 0.0028(10) 0.0144(10) 0.0054(10)
C17 0.0580(17) 0.0488(14) 0.0469(14) 0.0106(12) 0.0227(12) 0.0210(13)
C18 0.0374(13) 0.0732(19) 0.0473(14) 0.0191(14) 0.0159(11) 0.0196(13)
C19 0.0297(12) 0.0695(18) 0.0518(15) 0.0075(14) 0.0034(11) -0.0017(12)
C20 0.0312(11) 0.0478(13) 0.0439(13) -0.0025(11) 0.0026(9) -0.0004(10)
C21 0.0228(9) 0.0317(10) 0.0350(10) -0.0055(8) 0.0056(8) -0.0007(8)
C22 0.0251(10) 0.0365(11) 0.0387(11) -0.0021(9) 0.0046(8) 0.0007(8)
C23 0.0322(11) 0.0327(11) 0.0559(14) -0.0028(10) 0.0127(10) 0.0027(9)
C24 0.0290(11) 0.0392(12) 0.0569(15) -0.0154(11) 0.0144(10) -0.0022(9)
C25 0.0232(10) 0.0483(13) 0.0413(12) -0.0140(10) 0.0107(9) -0.0029(9)
C26 0.0193(9) 0.0411(11) 0.0359(11) -0.0041(9) 0.0074(8) 0.0007(8)
C27 0.0507(15) 0.0460(14) 0.0396(13) 0.0056(11) 0.0041(11) 0.0043(11)
C28 0.0334(12) 0.0491(13) 0.0364(11) -0.0001(10) 0.0107(9) 0.0030(10)

loop_
_atom_type_symbol
_atom_type_description
_atom_type_scat_dispersion_real
_atom_type_scat_dispersion_imag
_atom_type_scat_source
C C 0.0033 0.0016 'International Tables Vol C Tables 4.2.6.8 and 6.1.1.4'
H H 0.0000 0.0000 'International Tables Vol C Tables 4.2.6.8 and 6.1.1.4'
O O 0.0106 0.0060 'International Tables Vol C Tables 4.2.6.8 and 6.1.1.4'
Si Si 0.0817 0.0704 'International Tables Vol C Tables 4.2.6.8 and 6.1.1.4'

loop_
_geom_angle_atom_site_label_1
_geom_angle_atom_site_label_2
_geom_angle_atom_site_label_3
_geom_angle
O1 Si1 C1 107.33(8)
O1 Si1 C13 108.60(9)
C1 Si1 C13 111.42(9)
O1 Si1 H1 108.4
C1 Si1 H1 111.2
C13 Si1 H1 109.8
C21 O1 Si1 122.16(13)
C2 C1 C6 116.92(19)
C2 C1 Si1 123.11(15)
C6 C1 Si1 119.96(15)
C3 C2 C1 121.46(19)
C3 C2 H2 119.3
C1 C2 H2 119.3
C2 C3 C4 121.06(19)
C2 C3 H3 119.5
C4 C3 H3 119.5
C5 C4 C3 118.00(19)
C5 C4 C7 121.67(18)
C3 C4 C7 120.29(18)
C6 C5 C4 120.91(19)
C6 C5 H5 119.5
C4 C5 H5 119.5
C5 C6 C1 121.63(19)
C5 C6 H6 119.2
C1 C6 H6 119.2
C8 C7 C12 118.0(2)
C8 C7 C4 120.84(19)
C12 C7 C4 121.2(2)
C9 C8 C7 121.2(2)
C9 C8 H8 119.4
C7 C8 H8 119.4
C10 C9 C8 120.1(3)
C10 C9 H9 120.0
C8 C9 H9 120.0
C11 C10 C9 119.5(2)
C11 C10 H10 120.2
C9 C10 H10 120.2
C10 C11 C12 120.8(2)
C10 C11 H11 119.6
C12 C11 H11 119.6
C11 C12 C7 120.4(2)
C11 C12 H12 119.8
C7 C12 H12 119.8
C15 C13 C14 114.91(18)
C15 C13 Si1 110.70(14)
C14 C13 Si1 110.59(14)
C15 C13 H13 106.7
C14 C13 H13 106.7
Si1 C13 H13 106.7
C13 C14 H14A 109.5
C13 C14 H14B 109.5
H14A C14 H14B 109.5
C13 C14 H14C 109.5
H14A C14 H14C 109.5
H14B C14 H14C 109.5
C20 C15 C16 117.9(2)
C20 C15 C13 119.4(2)
C16 C15 C13 122.8(2)
C17 C16 C15 120.8(2)
C17 C16 H16 119.6
C15 C16 H16 119.6
C18 C17 C16 120.7(3)
C18 C17 H17 119.6
C16 C17 H17 119.6
C17 C18 C19 119.1(2)
C17 C18 H18 120.4
C19 C18 H18 120.4
C18 C19 C20 120.5(3)
C18 C19 H19 119.8
C20 C19 H19 119.8
C19 C20 C15 121.0(2)
C19 C20 H20 119.5
C15 C20 H20 119.5
O1 C21 C26 119.17(19)
O1 C21 C22 118.91(18)
C26 C21 C22 121.91(19)
C23 C22 C21 118.0(2)
C23 C22 C27 121.3(2)
C21 C22 C27 120.7(2)
C24 C23 C22 121.0(2)
C24 C23 H23 119.5
C22 C23 H23 119.5
C23 C24 C25 120.0(2)
C23 C24 H24 120.0
C25 C24 H24 120.0
C24 C25 C26 121.3(2)
C24 C25 H25 119.4
C26 C25 H25 119.4
C21 C26 C25 117.7(2)
C21 C26 C28 121.69(19)
C25 C26 C28 120.6(2)
C22 C27 H27A 109.5
C22 C27 H27B 109.5
H27A C27 H27B 109.5
C22 C27 H27C 109.5
H27A C27 H27C 109.5
H27B C27 H27C 109.5
C26 C28 H28A 109.5
C26 C28 H28B 109.5
H28A C28 H28B 109.5
C26 C28 H28C 109.5
H28A C28 H28C 109.5
H28B C28 H28C 109.5

loop_
_geom_bond_atom_site_label_1
_geom_bond_atom_site_label_2
_geom_bond_distance
Si1 O1 1.6684(15)
Si1 C1 1.860(2)
Si1 C13 1.885(2)
Si1 H1 1.3598
O1 C21 1.396(2)
C1 C2 1.403(3)
C1 C6 1.405(3)
C2 C3 1.391(3)
C2 H2 0.9300
C3 C4 1.398(3)
C3 H3 0.9300
C4 C5 1.395(3)
C4 C7 1.483(3)
C5 C6 1.391(3)
C5 H5 0.9300
C6 H6 0.9300
C7 C8 1.394(3)
C7 C12 1.397(3)
C8 C9 1.388(3)
C8 H8 0.9300
C9 C10 1.382(4)
C9 H9 0.9300
C10 C11 1.375(4)
C10 H10 0.9300
C11 C12 1.393(4)
C11 H11 0.9300
C12 H12 0.9300
C13 C15 1.520(3)
C13 C14 1.536(3)
C13 H13 0.9800
C14 H14A 0.9600
C14 H14B 0.9600
C14 H14C 0.9600
C15 C20 1.394(3)
C15 C16 1.395(3)
C16 C17 1.389(4)
C16 H16 0.9300
C17 C18 1.383(4)
C17 H17 0.9300
C18 C19 1.380(4)
C18 H18 0.9300
C19 C20 1.391(4)
C19 H19 0.9300
C20 H20 0.9300
C21 C26 1.399(3)
C21 C22 1.402(3)
C22 C23 1.399(3)
C22 C27 1.506(3)
C23 C24 1.377(4)
C23 H23 0.9300
C24 C25 1.385(4)
C24 H24 0.9300
C25 C26 1.398(3)
C25 H25 0.9300
C26 C28 1.505(3)
C27 H27A 0.9600
C27 H27B 0.9600
C27 H27C 0.9600
C28 H28A 0.9600
C28 H28B 0.9600
C28 H28C 0.9600
